data_2209394
loop_
_publ_author_name
'Kubo, Kanji'
'Fukeda, Eriko'
'Matsumoto, Taisuke'
'Endo, Kazuhiko'
'Mori, Akira'

_publ_section_title
;
 2-Methacryloxytropone
;
_journal_coeditor_code BI2021
_journal_issue 7
_journal_name_full 'Acta Crystallographica Section E'
_journal_page_first o2986
_journal_page_last o2987
_journal_paper_doi 10.1107/S1600536806023282
_journal_volume 62
_journal_year 2006
_chemical_formula_iupac 'C11 H10 O3'
_chemical_formula_moiety 'C11 H10 O3'
_chemical_formula_sum 'C11 H10 O3'
_chemical_formula_weight 190.20
_chemical_name_common
;
2-Methacryloxytropone
;
_chemical_name_systematic
;
7-oxo-1,3,5-cycloheptatrien-1-yl 2-methyl-2-propenoate
;
_space_group_IT_number 14
_symmetry_cell_setting monoclinic
_symmetry_space_group_name_Hall '-P 2ybc'
_symmetry_space_group_name_H-M 'P 1 21/c 1'
_cell_angle_alpha 90
_cell_angle_beta 97.263(15)
_cell_angle_gamma 90
_cell_formula_units_Z 4
_cell_length_a 6.1152(14)
_cell_length_b 10.214(2)
_cell_length_c 15.113(3)
_cell_measurement_reflns_used 11304
_cell_measurement_temperature 173.1
_cell_measurement_theta_max 68.2
_cell_measurement_theta_min 3.0
_cell_volume 936.4(3)
_computing_cell_refinement CrystalClear
_computing_data_collection 'CrystalClear (Rigaku, 1999)'
_computing_data_reduction 'CrystalStructure (Rigaku/MSC, 2004)'
_computing_molecular_graphics 'ORTEPIII (Burnett & Johnson, 1996)'
_computing_publication_material CrystalStructure
_computing_structure_refinement 'SHELXL97 (Sheldrick 1997)'
_computing_structure_solution 'SIR97 (Altomare <i>et al.</i>, 1999)'
_diffrn_detector_area_resol_mean 10.00
_diffrn_measured_fraction_theta_full 0.993
_diffrn_measured_fraction_theta_max 0.993
_diffrn_measurement_device_type 'Rigaku R-AXIS RAPID'
_diffrn_measurement_method '\f scans'
_diffrn_radiation_type 'Cu K\a'
_diffrn_radiation_wavelength 1.54187
_diffrn_reflns_av_R_equivalents 0.025
_diffrn_reflns_limit_h_max 7
_diffrn_reflns_limit_h_min -7
_diffrn_reflns_limit_k_max 12
_diffrn_reflns_limit_k_min -12
_diffrn_reflns_limit_l_max 18
_diffrn_reflns_limit_l_min -18
_diffrn_reflns_number 11901
_diffrn_reflns_theta_full 68.23
_diffrn_reflns_theta_max 68.23
_exptl_absorpt_coefficient_mu 0.817
_exptl_absorpt_correction_T_max 0.885
_exptl_absorpt_correction_T_min 0.643
_exptl_absorpt_correction_type multi-scan
_exptl_absorpt_process_details '(ABSCOR; Higashi, 1995)'
_exptl_crystal_colour colorless
_exptl_crystal_density_diffrn 1.349
_exptl_crystal_density_method 'not measured'
_exptl_crystal_description block
_exptl_crystal_F_000 400.00
_exptl_crystal_size_max 0.30
_exptl_crystal_size_mid 0.20
_exptl_crystal_size_min 0.15
_refine_diff_density_max 0.24
_refine_diff_density_min -0.23
_refine_ls_extinction_method none
_refine_ls_goodness_of_fit_ref 1.007
_refine_ls_hydrogen_treatment constr
_refine_ls_number_parameters 137
_refine_ls_number_reflns 1702
_refine_ls_R_factor_gt 0.0373
_refine_ls_shift/su_max 0.0000
_refine_ls_structure_factor_coef Fsqd
_refine_ls_weighting_details 'w = 1/[0.0021Fo^2^ + \s(Fo^2^)]/(4Fo^2^)'
_refine_ls_weighting_scheme calc
_refine_ls_wR_factor_ref 0.1283
_reflns_number_gt 1441
_reflns_number_total 1702
_reflns_threshold_expression F^2^>2\s(F^2^)
_cod_data_source_file bi2021.cif
_cod_data_source_block I
_cod_original_sg_symbol_H-M 'P 21/c'
_cod_database_code 2209394
_cod_database_fobs_code 2209394

loop_
_symmetry_equiv_pos_site_id
_symmetry_equiv_pos_as_xyz
1 +X,+Y,+Z
2 -X,1/2+Y,1/2-Z
3 -X,-Y,-Z
4 +X,1/2-Y,1/2+Z

loop_
_atom_site_type_symbol
_atom_site_label
_atom_site_fract_x
_atom_site_fract_y
_atom_site_fract_z
_atom_site_U_iso_or_equiv
_atom_site_adp_type
_atom_site_calc_flag
_atom_site_refinement_flags
_atom_site_occupancy
O O1 0.3947(2) 0.31839(10) 0.53036(8) 0.0418(3) Uani d . 1.00
O O2 0.16313(16) 0.14077(9) 0.60396(6) 0.0324(2) Uani d . 1.00
O O3 0.47643(17) 0.16090(9) 0.69880(6) 0.0337(2) Uani d . 1.00
C C1 0.2569(2) 0.36302(12) 0.57487(9) 0.0289(3) Uani d . 1.00
C C2 0.1143(2) 0.27239(12) 0.61691(9) 0.0268(3) Uani d . 1.00
C C3 -0.0669(2) 0.29473(12) 0.65751(10) 0.0310(3) Uani d . 1.00
C C4 -0.1702(2) 0.41471(13) 0.67546(10) 0.0336(4) Uani d . 1.00
C C5 -0.1008(2) 0.53816(13) 0.66175(10) 0.0348(4) Uani d . 1.00
C C6 0.0907(2) 0.57675(13) 0.62400(10) 0.0370(4) Uani d . 1.00
C C7 0.2407(2) 0.50442(12) 0.58727(10) 0.0340(4) Uani d . 1.00
C C8 0.3650(2) 0.09817(12) 0.64286(9) 0.0266(3) Uani d . 1.00
C C9 0.4236(2) -0.03318(12) 0.61044(9) 0.0281(3) Uani d . 1.00
C C10 0.2819(2) -0.10065(13) 0.55260(11) 0.0372(4) Uani d . 1.00
C C11 0.6456(2) -0.08180(13) 0.64576(12) 0.0425(4) Uani d . 1.00
H H1 -0.1360 0.2183 0.6767 0.037 Uiso c R 1.00
H H2 -0.3052 0.4076 0.7001 0.041 Uiso c R 1.00
H H3 -0.1905 0.6070 0.6794 0.042 Uiso c R 1.00
H H4 0.1184 0.6683 0.6251 0.045 Uiso c R 1.00
H H5 0.3545 0.5536 0.5655 0.041 Uiso c R 1.00
H H6 0.1410 -0.0650 0.5323 0.045 Uiso c R 1.00
H H7 0.3224 -0.1839 0.5319 0.045 Uiso c R 1.00
H H8 0.6638 -0.0788 0.7091 0.051 Uiso c R 1.00
H H9 0.7540 -0.0283 0.6239 0.052 Uiso c R 1.00
H H10 0.6617 -0.1695 0.6266 0.051 Uiso c R 1.00

loop_
_atom_site_aniso_label
_atom_site_aniso_U_11
_atom_site_aniso_U_22
_atom_site_aniso_U_33
_atom_site_aniso_U_12
_atom_site_aniso_U_13
_atom_site_aniso_U_23
O1 0.0431(7) 0.0399(6) 0.0464(6) 0.0076(5) 0.0211(5) -0.0006(4)
O2 0.0251(6) 0.0250(5) 0.0459(6) 0.0022(4) 0.0001(4) -0.0054(4)
O3 0.0294(6) 0.0336(5) 0.0372(5) -0.0006(4) 0.0018(4) -0.0022(4)
C1 0.0279(8) 0.0300(7) 0.0289(7) 0.0037(5) 0.0043(5) -0.0001(5)
C2 0.0243(7) 0.0231(6) 0.0319(7) 0.0016(5) -0.0005(5) -0.0040(5)
C3 0.0258(8) 0.0292(7) 0.0379(7) -0.0022(5) 0.0037(6) -0.0006(5)
C4 0.0266(8) 0.0389(8) 0.0362(8) 0.0041(6) 0.0073(6) -0.0032(5)
C5 0.0370(9) 0.0316(7) 0.0364(7) 0.0089(6) 0.0072(6) -0.0029(5)
C6 0.0464(10) 0.0262(7) 0.0391(8) 0.0012(6) 0.0088(7) 0.0001(5)
C7 0.0368(9) 0.0295(7) 0.0369(8) -0.0022(6) 0.0100(6) 0.0033(5)
C8 0.0240(7) 0.0265(6) 0.0302(7) -0.0009(5) 0.0075(5) 0.0045(5)
C9 0.0288(8) 0.0250(6) 0.0318(7) 0.0013(5) 0.0087(5) 0.0051(5)
C10 0.0381(9) 0.0293(7) 0.0443(8) 0.0017(6) 0.0061(7) -0.0042(6)
C11 0.0451(11) 0.0352(8) 0.0458(9) 0.0093(7) 0.0011(7) 0.0005(6)

loop_
_atom_type_symbol
_atom_type_description
_atom_type_scat_dispersion_real
_atom_type_scat_dispersion_imag
_atom_type_scat_source
C C 0.018 0.009
;
International Tables for Crystallography
(1992, Vol. C, Tables 4.2.6.8 and 6.1.1.4)
;
H H 0.000 0.000
;
International Tables for Crystallography
(1992, Vol. C, Table 6.1.1.4)
;
O O 0.049 0.032
;
International Tables for Crystallography
(1992, Vol. C, Tables 4.2.6.8 and 6.1.1.4)
;

loop_
_geom_angle_atom_site_label_1
_geom_angle_atom_site_label_2
_geom_angle_atom_site_label_3
_geom_angle
_geom_angle_publ_flag
C2 O2 C8 116.28(10) no
O1 C1 C2 119.19(12) no
O1 C1 C7 119.90(13) no
C2 C1 C7 120.89(13) no
O2 C2 C1 113.38(12) no
O2 C2 C3 115.34(12) no
C1 C2 C3 130.90(12) no
C2 C3 C4 129.93(13) no
C3 C4 C5 128.18(14) no
C4 C5 C6 127.56(14) no
C5 C6 C7 130.53(13) no
C1 C7 C6 130.84(14) no
O2 C8 O3 122.21(12) no
O2 C8 C9 112.76(10) no
O3 C8 C9 125.00(12) no
C8 C9 C10 121.02(12) no
C8 C9 C11 115.59(11) no
C10 C9 C11 123.38(13) no
C2 C3 H1 114.9 no
C4 C3 H1 115.1 no
C3 C4 H2 116.0 no
C5 C4 H2 115.8 no
C4 C5 H3 116.2 no
C6 C5 H3 116.2 no
C5 C6 H4 114.8 no
C7 C6 H4 114.7 no
C1 C7 H5 114.4 no
C6 C7 H5 114.7 no
C9 C10 H6 119.9 no
C9 C10 H7 120.1 no
H6 C10 H7 120.0 no
C9 C11 H8 109.8 no
C9 C11 H9 109.3 no
C9 C11 H10 109.4 no
H8 C11 H9 109.5 no
H8 C11 H10 109.5 no
H9 C11 H10 109.5 no

loop_
_geom_bond_atom_site_label_1
_geom_bond_atom_site_label_2
_geom_bond_distance
_geom_bond_publ_flag
O1 C1 1.2304(19) yes
O2 C2 1.3962(16) yes
O2 C8 1.3692(16) no
O3 C8 1.2018(16) no
C1 C2 1.470(2) yes
C1 C7 1.4613(18) yes
C2 C3 1.353(2) yes
C3 C4 1.420(2) yes
C4 C5 1.355(2) yes
C5 C6 1.422(2) yes
C6 C7 1.350(2) yes
C8 C9 1.4876(19) no
C9 C10 1.341(2) no
C9 C11 1.480(2) no
C3 H1 0.950 no
C4 H2 0.950 no
C5 H3 0.950 no
C6 H4 0.950 no
C7 H5 0.950 no
C10 H6 0.950 no
C10 H7 0.950 no
C11 H8 0.950 no
C11 H9 0.950 no
C11 H10 0.950 no

loop_
_geom_contact_atom_site_label_1
_geom_contact_atom_site_label_2
_geom_contact_distance
_geom_contact_site_symmetry_2
_geom_contact_publ_flag
O1 C4 3.3735(18) 1_655 no
O1 C5 3.5339(18) 3_566 no
O1 C7 3.5227(19) 3_666 no
O1 C10 3.3252(19) 3_656 no
O1 C11 3.5804(19) 3_656 no
O2 C10 3.3977(18) 3_556 no
O3 C3 3.2397(18) 1_655 no
O3 C4 3.4215(17) 1_655 no
O3 C5 3.5377(19) 2_546 no
C1 C6 3.5093(19) 3_566 no
C3 O3 3.2397(18) 1_455 no
C4 O1 3.3735(18) 1_455 no
C4 O3 3.4215(17) 1_455 no
C5 O1 3.5339(18) 3_566 no
C5 O3 3.5377(19) 2_556 no
C5 C8 3.593(2) 2_556 no
C6 C1 3.5093(19) 3_566 no
C7 O1 3.5227(19) 3_666 no
C8 C5 3.593(2) 2_546 no
C9 C10 3.508(2) 3_656 no
C10 O1 3.3252(19) 3_656 no
C10 O2 3.3977(18) 3_556 no
C10 C9 3.508(2) 3_656 no
C11 O1 3.5804(19) 3_656 no
O1 H1 3.545 1_655 no
O1 H2 3.096 1_655 no
O1 H3 3.344 3_566 no
O1 H5 2.593 3_666 no
O1 H7 2.485 3_656 no
O1 H10 2.803 3_656 no
O2 H3 3.276 2_546 no
O2 H6 2.707 3_556 no
O2 H7 3.418 3_556 no
O2 H9 3.086 1_455 no
O3 H1 2.504 1_655 no
O3 H2 2.851 1_655 no
O3 H2 3.245 2_546 no
O3 H3 2.751 2_546 no
O3 H4 3.400 2_646 no
O3 H8 3.169 2_656 no
O3 H10 3.353 2_656 no
C1 H2 3.111 1_655 no
C1 H4 3.571 3_566 no
C1 H5 3.486 3_666 no
C1 H8 3.294 2_656 no
C2 H3 3.492 2_546 no
C2 H6 3.334 3_556 no
C2 H7 3.389 3_556 no
C2 H8 3.188 2_656 no
C3 H3 3.355 2_546 no
C3 H4 3.580 2_546 no
C3 H7 3.284 3_556 no
C3 H8 3.248 2_656 no
C3 H9 3.493 1_455 no
C4 H5 3.464 1_455 no
C4 H8 3.357 2_656 no
C5 H1 3.248 2_556 no
C5 H5 3.466 1_455 no
C5 H8 3.325 2_656 no
C5 H10 3.334 1_465 no
C6 H1 3.321 2_556 no
C6 H7 3.228 1_565 no
C6 H8 3.191 2_656 no
C7 H2 3.225 1_655 no
C7 H7 3.345 1_565 no
C7 H8 3.175 2_656 no
C8 H1 3.269 1_655 no
C8 H2 3.127 2_546 no
C8 H3 3.015 2_546 no
C8 H7 3.560 3_656 no
C9 H2 3.101 2_546 no
C9 H4 3.596 1_545 no
C9 H7 3.578 3_656 no
C10 H4 2.837 1_545 no
C10 H5 3.562 1_545 no
C10 H6 3.218 3_556 no
C10 H9 2.958 3_656 no
C11 H1 3.353 1_655 no
C11 H2 3.317 2_546 no
C11 H3 3.353 1_645 no
C11 H6 3.476 3_656 no
H1 O1 3.545 1_455 no
H1 O3 2.504 1_455 no
H1 C5 3.248 2_546 no
H1 C6 3.321 2_546 no
H1 C8 3.269 1_455 no
H1 C11 3.353 1_455 no
H1 H3 2.986 2_546 no
H1 H4 3.027 2_546 no
H1 H6 3.522 3_556 no
H1 H7 3.233 3_556 no
H1 H8 3.332 1_455 no
H1 H9 2.701 1_455 no
H2 O1 3.096 1_455 no
H2 O3 2.851 1_455 no
H2 O3 3.245 2_556 no
H2 C1 3.111 1_455 no
H2 C7 3.225 1_455 no
H2 C8 3.127 2_556 no
H2 C9 3.101 2_556 no
H2 C11 3.317 2_556 no
H2 H5 3.102 1_455 no
H2 H8 2.734 2_556 no
H3 O1 3.344 3_566 no
H3 O2 3.276 2_556 no
H3 O3 2.751 2_556 no
H3 C2 3.492 2_556 no
H3 C3 3.355 2_556 no
H3 C8 3.015 2_556 no
H3 C11 3.353 1_465 no
H3 H1 2.986 2_556 no
H3 H5 3.129 1_455 no
H3 H8 3.376 1_465 no
H3 H10 2.546 1_465 no
H4 O3 3.400 2_656 no
H4 C1 3.571 3_566 no
H4 C3 3.580 2_556 no
H4 C9 3.596 1_565 no
H4 C10 2.837 1_565 no
H4 H1 3.027 2_556 no
H4 H6 3.075 1_565 no
H4 H7 2.503 1_565 no
H4 H10 3.250 1_465 no
H5 O1 2.593 3_666 no
H5 C1 3.486 3_666 no
H5 C4 3.464 1_655 no
H5 C5 3.466 1_655 no
H5 C10 3.562 1_565 no
H5 H2 3.102 1_655 no
H5 H3 3.129 1_655 no
H5 H5 3.029 3_666 no
H5 H7 2.731 1_565 no
H5 H10 3.456 1_565 no
H6 O2 2.707 3_556 no
H6 C2 3.334 3_556 no
H6 C10 3.218 3_556 no
H6 C11 3.476 3_656 no
H6 H1 3.522 3_556 no
H6 H4 3.075 1_545 no
H6 H6 2.294 3_556 no
H6 H9 2.914 1_455 no
H6 H9 2.698 3_656 no
H6 H10 3.580 1_455 no
H7 O1 2.485 3_656 no
H7 O2 3.418 3_556 no
H7 C2 3.389 3_556 no
H7 C3 3.284 3_556 no
H7 C6 3.228 1_545 no
H7 C7 3.345 1_545 no
H7 C8 3.560 3_656 no
H7 C9 3.578 3_656 no
H7 H1 3.233 3_556 no
H7 H4 2.503 1_545 no
H7 H5 2.731 1_545 no
H7 H9 3.191 3_656 no
H8 O3 3.169 2_646 no
H8 C1 3.294 2_646 no
H8 C2 3.188 2_646 no
H8 C3 3.248 2_646 no
H8 C4 3.357 2_646 no
H8 C5 3.325 2_646 no
H8 C6 3.191 2_646 no
H8 C7 3.175 2_646 no
H8 H1 3.332 1_655 no
H8 H2 2.734 2_546 no
H8 H3 3.376 1_645 no
H9 O2 3.086 1_655 no
H9 C3 3.493 1_655 no
H9 C10 2.958 3_656 no
H9 H1 2.701 1_655 no
H9 H6 2.914 1_655 no
H9 H6 2.698 3_656 no
H9 H7 3.191 3_656 no
H10 O1 2.803 3_656 no
H10 O3 3.353 2_646 no
H10 C5 3.334 1_645 no
H10 H3 2.546 1_645 no
H10 H4 3.250 1_645 no
H10 H5 3.456 1_545 no
H10 H6 3.580 1_655 no

loop_
_geom_hbond_atom_site_label_D
_geom_hbond_atom_site_label_H
_geom_hbond_atom_site_label_A
_geom_hbond_site_symmetry_A
_geom_hbond_distance_DH
_geom_hbond_distance_HA
_geom_hbond_distance_DA
_geom_hbond_angle_DHA
_geom_hbond_publ_flag
C6 H4 C10 1_565 0.95 2.84 3.702(2) 152 yes
C3 H1 O3 1_455 0.95 2.51 3.240(2) 134 yes
C7 H5 O1 3_666 0.95 2.59 3.523(2) 166 yes
C10 H6 O2 3_556 0.95 2.71 3.398(2) 130 yes
C10 H7 O1 3_656 0.95 2.49 3.325(2) 147 yes

loop_
_geom_torsion_atom_site_label_1
_geom_torsion_atom_site_label_2
_geom_torsion_atom_site_label_3
_geom_torsion_atom_site_label_4
_geom_torsion
_geom_torsion_publ_flag
C2 O2 C8 O3 14.13(19) yes
C2 O2 C8 C9 -167.73(11) yes
C8 O2 C2 C1 65.47(15) yes
C8 O2 C2 C3 -120.83(13) yes
O1 C1 C2 O2 3.10(17) no
O1 C1 C2 C3 -169.36(14) no
O1 C1 C7 C6 171.78(15) no
C2 C1 C7 C6 -9.9(2) no
C7 C1 C2 O2 -175.27(11) no
C7 C1 C2 C3 12.3(2) no
O2 C2 C3 C4 -175.46(13) no
C1 C2 C3 C4 -3.1(2) no
C2 C3 C4 C5 -5.5(2) no
C3 C4 C5 C6 1.6(2) no
C4 C5 C6 C7 5.2(2) no
C5 C6 C7 C1 -0.6(2) no
O2 C8 C9 C10 -3.1(2) yes
O2 C8 C9 C11 176.49(12) yes
O3 C8 C9 C10 174.94(15) yes
O3 C8 C9 C11 -5.4(2) yes

loop_
_cod_related_entry_id
_cod_related_entry_database
_cod_related_entry_code
1 ChemSpider 179692
